data_4311607
loop_
_publ_author_name
'Srikanta Patra'
'Biprajit Sarkar'
'Sandeep Ghumaan'
'Jan Fiedler'
'Wolfgang Kaim'
'Goutam Kumar Lahiri'

_publ_section_title
;
 Isovalent and Mixed-Valent Diruthenium Complexes
 [(acac)2RuII(\m-bpytz)RuII(acac)2] and
 [(acac)2RuII(\m-bpytz)RuIII(acac)2](ClO4) (acac = Acetylacetonate and
 bpytz = 3,6-Bis(3,5-dimethylpyrazolyl)-1,2,4,5-tetrazine): Synthesis,
 Spectroelectrochemical, and EPR Investigation
;
_journal_name_full 'Inorganic Chemistry'
_journal_page_first 6108
_journal_page_last 6113
_journal_paper_doi 10.1021/ic049346r
_journal_volume 43
_journal_year 2004
_chemical_formula_sum 'C12 H14 N8'
_chemical_formula_weight 270.31
_chemical_name_systematic
; 
 ? 
;
_space_group_IT_number 14
_symmetry_cell_setting monoclinic
_symmetry_space_group_name_Hall '-P 2yab'
_symmetry_space_group_name_H-M 'P 1 21/a 1'
_atom_sites_solution_hydrogens geom
_atom_sites_solution_primary direct
_atom_sites_solution_secondary difmap
_audit_creation_method SHELXL-97
_cell_angle_alpha 90.000(5)
_cell_angle_beta 103.335(9)
_cell_angle_gamma 90.000(9)
_cell_formula_units_Z 4
_cell_length_a 7.2310(13)
_cell_length_b 16.6690(11)
_cell_length_c 11.0570(7)
_cell_measurement_reflns_used 25
_cell_measurement_temperature 293(2)
_cell_measurement_theta_max 13.7900
_cell_measurement_theta_min 5.8200
_cell_volume 1296.8(3)
_computing_cell_refinement 'Argus (Nonius, MACH3 software)'
_computing_data_collection 'Argus (Nonius, MACH3 software)'
_computing_data_reduction 'Maxus (Nonius software)'
_computing_molecular_graphics Ortep
_computing_publication_material Shelx97
_computing_structure_refinement 'SHELXL-97 (Sheldrick, 1997)'
_computing_structure_solution 'SHELXS-97 (Sheldrick, 1990)'
_diffrn_ambient_temperature 293(2)
_diffrn_measured_fraction_theta_full 0.843
_diffrn_measured_fraction_theta_max 0.843
_diffrn_measurement_device_type 'Enraf-Nonius CAD-4'
_diffrn_measurement_method \w/q-scan
_diffrn_radiation_monochromator graphite
_diffrn_radiation_source 'fine-focus sealed tube'
_diffrn_radiation_type ' MoK\a'
_diffrn_radiation_wavelength 0.70930
_diffrn_reflns_av_R_equivalents 0.0000
_diffrn_reflns_av_sigmaI/netI 0.0229
_diffrn_reflns_limit_h_max 8
_diffrn_reflns_limit_h_min 0
_diffrn_reflns_limit_k_max 19
_diffrn_reflns_limit_k_min 0
_diffrn_reflns_limit_l_max 12
_diffrn_reflns_limit_l_min -13
_diffrn_reflns_number 1996
_diffrn_reflns_theta_full 24.93
_diffrn_reflns_theta_max 24.93
_diffrn_reflns_theta_min 1.89
_diffrn_standards_decay_% <3%
_diffrn_standards_interval_time 3600
_diffrn_standards_number 3
_exptl_absorpt_coefficient_mu 0.094
_exptl_absorpt_correction_T_max 1.000
_exptl_absorpt_correction_T_min 0.992
_exptl_absorpt_correction_type psi-scan
_exptl_absorpt_process_details
;
psi-scan (North, Philips & Mathews, 1968)
;
_exptl_crystal_colour Dark_Red
_exptl_crystal_density_diffrn 1.385
_exptl_crystal_density_method 'not measured'
_exptl_crystal_description Square_Block
_exptl_crystal_F_000 568
_exptl_crystal_size_max 0.4
_exptl_crystal_size_mid 0.3
_exptl_crystal_size_min 0.2
_refine_diff_density_max 0.260
_refine_diff_density_min -0.183
_refine_diff_density_rms 0.067
_refine_ls_extinction_coef 0.019(2)
_refine_ls_extinction_expression Fc^*^=kFc[1+0.001xFc^2^\l^3^/sin(2\q)]^-1/4^
_refine_ls_extinction_method SHELXL
_refine_ls_goodness_of_fit_ref 1.053
_refine_ls_hydrogen_treatment mixed
_refine_ls_matrix_type full
_refine_ls_number_parameters 238
_refine_ls_number_reflns 1996
_refine_ls_number_restraints 0
_refine_ls_restrained_S_all 1.053
_refine_ls_R_factor_all 0.0510
_refine_ls_R_factor_gt 0.0386
_refine_ls_shift/su_max 0.210
_refine_ls_shift/su_mean 0.010
_refine_ls_structure_factor_coef Fsqd
_refine_ls_weighting_details 'w=1/[\s^2^(Fo^2^)+(0.0527P)^2^+0.3137P] where P=(Fo^2^+2Fc^2^)/3'
_refine_ls_weighting_scheme calc
_refine_ls_wR_factor_gt 0.0935
_refine_ls_wR_factor_ref 0.1030
_reflns_number_gt 1660
_reflns_number_total 1996
_reflns_threshold_expression >2sigma(I)
_cod_data_source_file ic049346rsi20040520_095216.cif
_cod_data_source_block max
_cod_depositor_comments
;
The following automatic conversions were performed:
'_symmetry_cell_setting' value 'Monoclinic' changed to 'monoclinic'
according to '/home/saulius/struct/CIF-dictionaries/cif_core.dic'
dictionary named 'cif_core.dic' version 2.4.1 from 2010-06-29.

Automatic conversion script
Id: cif_fix_enum 1527 2010-12-29 10:47:43Z saulius 

The following automatic conversions were performed:

'_refine_ls_weighting_scheme' value 'calc
w=1/[\s^2^(Fo^2^)+(0.0527P)^2^+0.3137P] where P=(Fo^2^+2Fc^2^)/3' was
changed to 'calc'. New tag '_refine_ls_weighting_details' was
created. The value of the new tag was set to
'w=1/[\s^2^(Fo^2^)+(0.0527P)^2^+0.3137P] where P=(Fo^2^+2Fc^2^)/3'.

Automatic conversion script
Id: cif_fix_values 3143 2015-03-26 13:38:13Z robertas 
;
_cod_original_sg_symbol_H-M 'P 21/a'
_cod_database_code 4311607

loop_
_symmetry_equiv_pos_as_xyz
'x, y, z'
'-x+1/2, y+1/2, -z'
'-x, -y, -z'
'x-1/2, -y-1/2, z'

loop_
_atom_site_label
_atom_site_type_symbol
_atom_site_fract_x
_atom_site_fract_y
_atom_site_fract_z
_atom_site_U_iso_or_equiv
_atom_site_adp_type
_atom_site_occupancy
_atom_site_calc_flag
_atom_site_refinement_flags
_atom_site_disorder_assembly
_atom_site_disorder_group
N1 N 0.3373(2) 0.44299(9) 0.65520(14) 0.0410(4) Uani 1 d . . .
N2 N 0.2749(2) 0.51529(8) 0.59903(13) 0.0385(4) Uani 1 d . . .
N3 N 0.2873(3) 0.65355(9) 0.63067(15) 0.0509(5) Uani 1 d . . .
N4 N 0.2744(3) 0.71636(9) 0.70206(15) 0.0523(5) Uani 1 d . . .
N5 N 0.2257(3) 0.56537(9) 0.78564(15) 0.0478(4) Uani 1 d . . .
N6 N 0.2160(3) 0.62785(9) 0.85786(14) 0.0470(4) Uani 1 d . . .
N7 N 0.2261(2) 0.76601(8) 0.88904(13) 0.0389(4) Uani 1 d . . .
N8 N 0.2290(3) 0.84208(9) 0.83975(14) 0.0458(4) Uani 1 d . . .
C1 C 0.3847(4) 0.30749(13) 0.5841(2) 0.0513(6) Uani 1 d . . .
C2 C 0.3285(3) 0.39326(11) 0.56123(17) 0.0393(5) Uani 1 d . . .
C3 C 0.2609(3) 0.43154(12) 0.44576(18) 0.0420(5) Uani 1 d . . .
C4 C 0.2274(3) 0.50935(11) 0.47063(16) 0.0378(4) Uani 1 d . . .
C5 C 0.1490(4) 0.57662(14) 0.3849(2) 0.0489(5) Uani 1 d . . .
C6 C 0.2616(3) 0.58111(11) 0.67456(17) 0.0375(4) Uani 1 d . . .
C7 C 0.2388(3) 0.70045(10) 0.81327(16) 0.0377(4) Uani 1 d . . .
C8 C 0.2114(4) 0.69740(13) 1.0940(2) 0.0496(5) Uani 1 d . . .
C9 C 0.2123(3) 0.76876(11) 1.01269(16) 0.0375(4) Uani 1 d . . .
C10 C 0.2059(3) 0.84789(12) 1.03968(18) 0.0425(5) Uani 1 d . . .
C11 C 0.2164(3) 0.89063(11) 0.93148(18) 0.0430(5) Uani 1 d . . .
C12 C 0.2179(5) 0.97983(14) 0.9127(3) 0.0606(7) Uani 1 d . . .
H1A H 0.433(4) 0.2975(15) 0.673(3) 0.098(9) Uiso 1 d . . .
H5B H 0.055(4) 0.6112(14) 0.418(2) 0.078(8) Uiso 1 d . . .
H1B H 0.470(4) 0.2907(15) 0.530(3) 0.095(9) Uiso 1 d . . .
H5A H 0.081(4) 0.5528(15) 0.304(3) 0.087(8) Uiso 1 d . . .
H8A H 0.098(4) 0.6613(14) 1.059(2) 0.075(8) Uiso 1 d . . .
H8 H 0.335(3) 0.6658(13) 1.102(2) 0.062(6) Uiso 1 d . . .
H10 H 0.199(3) 0.8707(11) 1.1176(18) 0.046(5) Uiso 1 d . . .
H12B H 0.109(6) 1.004(2) 0.936(4) 0.165(16) Uiso 1 d . . .
H12 H 0.175(4) 0.9967(18) 0.825(3) 0.113(11) Uiso 1 d . . .
H3 H 0.243(3) 0.4075(12) 0.3667(19) 0.053(6) Uiso 1 d . . .
H12A H 0.312(6) 1.000(2) 0.958(4) 0.145(16) Uiso 1 d . . .
H1 H 0.277(4) 0.2737(16) 0.558(2) 0.093(9) Uiso 1 d . . .
H5 H 0.246(4) 0.6139(15) 0.372(2) 0.085(8) Uiso 1 d . . .
H8B H 0.198(3) 0.7163(12) 1.173(2) 0.065(7) Uiso 1 d . . .

loop_
_atom_site_aniso_label
_atom_site_aniso_U_11
_atom_site_aniso_U_22
_atom_site_aniso_U_33
_atom_site_aniso_U_23
_atom_site_aniso_U_13
_atom_site_aniso_U_12
N1 0.0487(10) 0.0334(9) 0.0411(9) -0.0030(7) 0.0106(7) -0.0005(7)
N2 0.0498(10) 0.0308(8) 0.0355(8) -0.0036(7) 0.0112(7) -0.0007(7)
N3 0.0809(13) 0.0352(9) 0.0423(9) -0.0027(8) 0.0259(9) -0.0019(8)
N4 0.0876(14) 0.0340(9) 0.0404(9) -0.0034(8) 0.0253(9) 0.0005(9)
N5 0.0734(12) 0.0331(9) 0.0407(9) -0.0033(7) 0.0209(8) -0.0024(8)
N6 0.0747(12) 0.0324(9) 0.0372(9) -0.0026(7) 0.0195(8) -0.0015(8)
N7 0.0544(10) 0.0299(8) 0.0334(8) 0.0002(6) 0.0120(7) 0.0017(7)
N8 0.0688(12) 0.0305(9) 0.0386(9) -0.0010(7) 0.0133(8) -0.0003(8)
C1 0.0635(15) 0.0361(11) 0.0557(14) -0.0068(10) 0.0166(12) -0.0008(11)
C2 0.0408(11) 0.0366(10) 0.0428(11) -0.0068(9) 0.0143(9) -0.0045(8)
C3 0.0473(12) 0.0437(12) 0.0370(11) -0.0080(9) 0.0141(9) -0.0028(9)
C4 0.0407(10) 0.0402(11) 0.0344(10) -0.0031(8) 0.0126(8) -0.0034(8)
C5 0.0564(14) 0.0490(13) 0.0414(12) 0.0021(10) 0.0114(10) 0.0003(11)
C6 0.0442(11) 0.0349(10) 0.0337(10) -0.0023(8) 0.0095(8) -0.0017(8)
C7 0.0459(11) 0.0332(10) 0.0339(9) -0.0014(8) 0.0087(8) 0.0022(8)
C8 0.0670(16) 0.0472(13) 0.0386(11) 0.0029(10) 0.0203(11) 0.0070(12)
C9 0.0408(11) 0.0408(11) 0.0319(9) -0.0012(8) 0.0102(8) 0.0021(8)
C10 0.0519(12) 0.0413(11) 0.0357(10) -0.0073(9) 0.0130(9) 0.0037(9)
C11 0.0512(12) 0.0337(10) 0.0430(11) -0.0061(9) 0.0083(9) -0.0001(9)
C12 0.093(2) 0.0342(12) 0.0540(15) -0.0056(11) 0.0160(14) -0.0015(13)

loop_
_atom_type_symbol
_atom_type_description
_atom_type_scat_dispersion_real
_atom_type_scat_dispersion_imag
_atom_type_scat_source
C C 0.0033 0.0016 'International Tables Vol C Tables 4.2.6.8 and 6.1.1.4'
H H 0.0000 0.0000 'International Tables Vol C Tables 4.2.6.8 and 6.1.1.4'
N N 0.0061 0.0033 'International Tables Vol C Tables 4.2.6.8 and 6.1.1.4'

loop_
_geom_angle_atom_site_label_1
_geom_angle_atom_site_label_2
_geom_angle_atom_site_label_3
_geom_angle
_geom_angle_site_symmetry_1
_geom_angle_site_symmetry_3
_geom_angle_publ_flag
C2 N1 N2 104.02(14) . . ?
N1 N2 C4 112.09(14) . . ?
N1 N2 C6 118.47(14) . . ?
C4 N2 C6 129.39(16) . . ?
N4 N3 C6 117.65(15) . . ?
N3 N4 C7 116.39(16) . . ?
N6 N5 C6 116.58(15) . . ?
N5 N6 C7 117.62(15) . . ?
N8 N7 C7 118.27(14) . . ?
N8 N7 C9 111.55(14) . . ?
C7 N7 C9 130.17(15) . . ?
C11 N8 N7 104.49(15) . . ?
C2 C1 H1A 110.7(15) . . ?
C2 C1 H1B 110.5(15) . . ?
H1A C1 H1B 115(2) . . ?
C2 C1 H1 110.1(17) . . ?
H1A C1 H1 106(2) . . ?
H1B C1 H1 103(2) . . ?
N1 C2 C3 111.87(17) . . ?
N1 C2 C1 120.44(18) . . ?
C3 C2 C1 127.68(18) . . ?
C4 C3 C2 106.82(17) . . ?
C4 C3 H3 126.9(12) . . ?
C2 C3 H3 126.3(12) . . ?
C3 C4 N2 105.19(16) . . ?
C3 C4 C5 130.35(17) . . ?
N2 C4 C5 124.42(17) . . ?
C4 C5 H5B 112.5(14) . . ?
C4 C5 H5A 107.9(14) . . ?
H5B C5 H5A 109(2) . . ?
C4 C5 H5 113.3(16) . . ?
H5B C5 H5 104.7(19) . . ?
H5A C5 H5 110(2) . . ?
N3 C6 N5 125.85(17) . . ?
N3 C6 N2 117.42(16) . . ?
N5 C6 N2 116.72(16) . . ?
N6 C7 N4 125.89(17) . . ?
N6 C7 N7 117.36(16) . . ?
N4 C7 N7 116.75(16) . . ?
C9 C8 H8A 111.1(14) . . ?
C9 C8 H8 109.5(12) . . ?
H8A C8 H8 109.7(18) . . ?
C9 C8 H8B 107.7(13) . . ?
H8A C8 H8B 107.3(19) . . ?
H8 C8 H8B 111.6(18) . . ?
C10 C9 N7 105.18(16) . . ?
C10 C9 C8 129.65(17) . . ?
N7 C9 C8 125.15(16) . . ?
C9 C10 C11 107.08(17) . . ?
C9 C10 H10 126.8(11) . . ?
C11 C10 H10 126.1(11) . . ?
N8 C11 C10 111.71(17) . . ?
N8 C11 C12 119.87(19) . . ?
C10 C11 C12 128.41(19) . . ?
C11 C12 H12B 110(2) . . ?
C11 C12 H12 113.9(18) . . ?
H12B C12 H12 93(3) . . ?
C11 C12 H12A 111(3) . . ?
H12B C12 H12A 106(3) . . ?
H12 C12 H12A 120(3) . . ?

loop_
_geom_bond_atom_site_label_1
_geom_bond_atom_site_label_2
_geom_bond_distance
_geom_bond_site_symmetry_2
_geom_bond_publ_flag
N1 C2 1.319(2) . ?
N1 N2 1.383(2) . ?
N2 C4 1.385(2) . ?
N2 C6 1.396(2) . ?
N3 N4 1.327(2) . ?
N3 C6 1.330(2) . ?
N4 C7 1.340(2) . ?
N5 N6 1.324(2) . ?
N5 C6 1.339(2) . ?
N6 C7 1.331(2) . ?
N7 N8 1.382(2) . ?
N7 C7 1.393(2) . ?
N7 C9 1.394(2) . ?
N8 C11 1.317(2) . ?
C1 C2 1.492(3) . ?
C1 H1A 0.98(3) . ?
C1 H1B 0.99(3) . ?
C1 H1 0.95(3) . ?
C2 C3 1.410(3) . ?
C3 C4 1.359(3) . ?
C3 H3 0.94(2) . ?
C4 C5 1.493(3) . ?
C5 H5B 1.02(3) . ?
C5 H5A 1.00(3) . ?
C5 H5 0.97(3) . ?
C8 C9 1.492(3) . ?
C8 H8A 1.02(3) . ?
C8 H8 1.02(2) . ?
C8 H8B 0.95(2) . ?
C9 C10 1.356(3) . ?
C10 C11 1.409(3) . ?
C10 H10 0.954(19) . ?
C11 C12 1.502(3) . ?
C12 H12B 0.97(4) . ?
C12 H12 0.99(3) . ?
C12 H12A 0.82(4) . ?

loop_
_geom_torsion_atom_site_label_1
_geom_torsion_atom_site_label_2
_geom_torsion_atom_site_label_3
_geom_torsion_atom_site_label_4
_geom_torsion
_geom_torsion_site_symmetry_1
_geom_torsion_site_symmetry_2
_geom_torsion_site_symmetry_3
_geom_torsion_site_symmetry_4
_geom_torsion_publ_flag
C2 N1 N2 C4 0.2(2) . . . . ?
C2 N1 N2 C6 178.06(15) . . . . ?
C6 N3 N4 C7 0.9(3) . . . . ?
C6 N5 N6 C7 1.3(3) . . . . ?
C7 N7 N8 C11 -179.59(17) . . . . ?
C9 N7 N8 C11 -0.2(2) . . . . ?
N2 N1 C2 C3 -0.4(2) . . . . ?
N2 N1 C2 C1 -179.76(18) . . . . ?
N1 C2 C3 C4 0.3(2) . . . . ?
C1 C2 C3 C4 179.7(2) . . . . ?
C2 C3 C4 N2 -0.2(2) . . . . ?
C2 C3 C4 C5 -177.7(2) . . . . ?
N1 N2 C4 C3 0.0(2) . . . . ?
C6 N2 C4 C3 -177.56(17) . . . . ?
N1 N2 C4 C5 177.67(18) . . . . ?
C6 N2 C4 C5 0.2(3) . . . . ?
N4 N3 C6 N5 -0.8(3) . . . . ?
N4 N3 C6 N2 179.86(17) . . . . ?
N6 N5 C6 N3 -0.3(3) . . . . ?
N6 N5 C6 N2 178.99(16) . . . . ?
N1 N2 C6 N3 150.15(17) . . . . ?
C4 N2 C6 N3 -32.5(3) . . . . ?
N1 N2 C6 N5 -29.2(2) . . . . ?
C4 N2 C6 N5 148.16(19) . . . . ?
N5 N6 C7 N4 -1.3(3) . . . . ?
N5 N6 C7 N7 179.21(17) . . . . ?
N3 N4 C7 N6 0.2(3) . . . . ?
N3 N4 C7 N7 179.64(17) . . . . ?
N8 N7 C7 N6 -173.20(17) . . . . ?
C9 N7 C7 N6 7.6(3) . . . . ?
N8 N7 C7 N4 7.3(3) . . . . ?
C9 N7 C7 N4 -171.92(19) . . . . ?
N8 N7 C9 C10 0.2(2) . . . . ?
C7 N7 C9 C10 179.47(18) . . . . ?
N8 N7 C9 C8 -178.16(19) . . . . ?
C7 N7 C9 C8 1.1(3) . . . . ?
N7 C9 C10 C11 -0.1(2) . . . . ?
C8 C9 C10 C11 178.2(2) . . . . ?
N7 N8 C11 C10 0.2(2) . . . . ?
N7 N8 C11 C12 179.1(2) . . . . ?
C9 C10 C11 N8 0.0(3) . . . . ?
C9 C10 C11 C12 -178.9(2) . . . . ?

loop_
_cod_related_entry_id
_cod_related_entry_database
_cod_related_entry_code
1 ChemSpider 502422
